data_4030684
loop_
_publ_author_name
'Averbuch-Pouchot, M.-T.'
'Durif, A.'

_publ_section_title
;
 Tert-butylammonium condensed vanadates. II. Tert-butylammonium
 cyclotetravanadate
;
_journal_name_full 'European Journal of Solid State and Inorganic Chemistry'
_journal_page_first 567
_journal_page_last 573
_journal_volume 31
_journal_year 1994
_chemical_formula_sum 'C16 H48 N4 O12 V4'
_chemical_formula_weight 692.634
_space_group_IT_number 87
_symmetry_cell_setting tetragonal
_symmetry_Int_Tables_number 87
_symmetry_space_group_name_Hall '-I 4'
_symmetry_space_group_name_H-M 'I 4/m'
_cell_angle_alpha 90
_cell_angle_beta 90
_cell_angle_gamma 90
_cell_formula_units_Z 2
_cell_length_a 14.988(3)
_cell_length_b 14.988(3)
_cell_length_c 7.371(2)
_cell_volume 1655.8(6)
_diffrn_ambient_temperature 294
_diffrn_radiation_probe x-ray
_diffrn_radiation_type AgK\a
_diffrn_radiation_wavelength 0.5608
_exptl_absorpt_coefficient_mu 0.624
_exptl_crystal_density_diffrn 1.388
_exptl_crystal_F_000 720
_refine_ls_number_parameters 75
_refine_ls_number_reflns 1655
_refine_ls_R_factor_gt 0.040
_refine_ls_wR_factor_gt 0.044
_cod_data_source_file EJSSIC-1994-31-567-573.cif
_cod_data_source_block tert-butyl-II
_cod_depositor_comments
;
One of the CH3 groups is uncomplete, C3H6,
two hydrogen atoms lacking (one in the list of
atomic coordinates)
;
_cod_original_cell_volume 1655.8(8)
_cod_database_code 4030684

loop_
_symmetry_equiv_pos_site_id
_symmetry_equiv_pos_as_xyz
1 x,y,z
2 -y,x,z
3 -x,-y,z
4 y,-x,z
5 -x,-y,-z
6 y,-x,-z
7 x,y,-z
8 -y,x,-z
9 1/2+x,1/2+y,1/2+z
10 1/2-y,1/2+x,1/2+z
11 1/2-x,1/2-y,1/2+z
12 1/2+y,1/2-x,1/2+z
13 1/2-x,1/2-y,1/2-z
14 1/2+y,1/2-x,1/2-z
15 1/2+x,1/2+y,1/2-z
16 1/2-y,1/2+x,1/2-z

loop_
_atom_site_label
_atom_site_type_symbol
_atom_site_thermal_displace_type
_atom_site_fract_x
_atom_site_fract_y
_atom_site_fract_z
_atom_site_occupancy
_atom_site_U_iso_or_equiv
N N Uiso 0.2607(2) 0.3258(2) 0.50000 1.000 0.0333(5)
C1 C Uiso 0.2048(2) 0.4089(2) 0.50000 1.000 0.0438(8)
C2 C Uiso 0.1502(2) 0.4072(2) 0.3265(6) 1.000 0.0941(9)
C3 C Uiso 0.2669(3) 0.4881(2) 0.50000 1.000 0.0630(10)
V V Uiso 0.62621(3) 0.39568(3) 0.00000 1.000 0.0246(1)
O1 O Uiso 0.35290(10) 0.32150(10) 0.8250(3) 1.000 0.0607(5)
O2 O Uiso 0.5133(2) 0.3628(2) 0.00000 1.000 0.0657(9)
H1 H Uiso 0.299(2) 0.322(2) 0.599(4) 1.000 0.039(9)
H2 H Uiso 0.228(3) 0.280(3) 0.50000 1.000 0.038(13)
H3 H Uiso 0.387(2) 0.043(2) 0.166(5) 1.000 0.055(10)
H4 H Uiso 0.388(2) 0.144(2) 0.167(5) 1.000 0.049(10)
H5 H Uiso 0.194(3) 0.391(2) 0.217(7) 1.000 0.089(13)
H6 H Uiso 0.039(3) 0.279(3) 0.00000 1.000 0.063(13)

loop_
_atom_type_symbol
_atom_type_description
_atom_type_scat_dispersion_real
_atom_type_scat_dispersion_imag
_atom_type_scat_source
C C 0.0015 0.0009 ' International Tables Vol C Tables 4.2.6.8 and 6.1.1.4'
H H 0.0000 0.0000 ' International Tables Vol C Tables 4.2.6.8 and 6.1.1.4'
N N 0.0030 0.0019 ' International Tables Vol C Tables 4.2.6.8 and 6.1.1.4'
O O 0.0056 0.0036 ' International Tables Vol C Tables 4.2.6.8 and 6.1.1.4'
V V 0.2276 0.3376 ' International Tables Vol C Tables 4.2.6.8 and 6.1.1.4'

loop_
_geom_angle_atom_site_label_1
_geom_angle_atom_site_label_2
_geom_angle_atom_site_label_3
_geom_angle
_geom_angle_site_symmetry_1
_geom_angle_site_symmetry_3
_geom_angle_publ_flag
O1 V O2 110.17(8) 2_654 2_655 yes
O1 V O1 103.74(9) 2_654 8_656 yes
O1 V O2 110.17(8) 8_656 2_655 yes
O1 V O2 110.46(8) 8_656 . yes
O1 V O2 110.46(8) 2_654 . yes
O2 V O2 111.57(14) . 2_655 yes
V O2 V 158.43(19) . 4_565 yes
C1 N H1 113.3(18) . . no
C1 N H2 111(3) . . no
C1 N H1 113.3(19) . 7_556 no
H1 N H2 108(3) . . no
H1 N H2 108(3) 7_556 . no
H1 N H1 103(3) . 7_556 no
C2 C1 C3 110.23(19) 7_556 . no
N C1 C2 106.67(18) . . yes
C2 C1 C2 114.7(3) . 7_556 no
N C1 C2 106.67(18) . 7_556 yes
C2 C1 C3 110.23(19) . . no
N C1 C3 108.0(3) . . yes
C1 C2 H5 108(3) . . no
C1 C2 H3 105(2) . 13_555 no
C1 C2 H4 107(2) . 13_555 no
H3 C2 H5 126(3) 13_555 . no
H4 C2 H5 103(3) 13_555 . no
H3 C2 H4 106(3) 13_555 13_555 no
C1 C3 H6 100(3) . 10_555 no

loop_
_geom_bond_atom_site_label_1
_geom_bond_atom_site_label_2
_geom_bond_distance
_geom_bond_site_symmetry_2
_geom_bond_publ_flag
V O1 1.640(2) 8_656 yes
V O2 1.763(3) . yes
V O1 1.640(2) 2_654 yes
V O2 1.771(3) 2_655 yes
N C1 1.501(4) . yes
N H1 0.93(3) . no
N H2 0.84(4) . no
N H1 0.93(3) 7_556 no
C1 C3 1.508(5) . no
C1 C2 1.519(4) 7_556 no
C1 C2 1.519(4) . no
C2 H3 0.93(3) 13_555 no
C2 H4 0.96(3) 13_555 no
C2 H5 1.07(5) . no
C3 H6 1.03(5) 10_555 no

loop_
_geom_hbond_atom_site_label_D
_geom_hbond_atom_site_label_H
_geom_hbond_atom_site_label_A
_geom_hbond_distance_DH
_geom_hbond_distance_HA
_geom_hbond_distance_DA
_geom_hbond_angle_DHA
_geom_hbond_publ_flag
N H1 O1 0.93(3) 1.85(3) 2.766(3) 167(3) yes
